data_4325708
loop_
_publ_author_name
'Stefan Durben'
'Thomas Baumgartner'

_publ_contact_author_address
;
    Department of Chemistry
    University of Calgary
    2500 University Drive N.W.
    Calgary, Alberta, Canada T2N 1N4  
;
_publ_contact_author_email thomas.baumgartner@ucalgary.ca
_publ_contact_author_name 'Baumgartner, Thomas'
_publ_contact_author_phone (403)220-3039
_publ_section_title
;
 Azadibenzophospholes: Functional Building Blocks with Pronounced
 Electron-Acceptor Character
;
_journal_name_full 'Inorganic Chemistry'
_journal_page_first 6823
_journal_page_last 6836
_journal_paper_doi 10.1021/ic200951x
_journal_volume 50
_journal_year 2011
_chemical_compound_source 'synthesis as described'
_chemical_formula_moiety 'C17 H12 N O P'
_chemical_formula_sum 'C17 H12 N O P'
_chemical_formula_weight 277.26
_chemical_name_common sd117
_chemical_name_systematic
;
 ?
;
_space_group_IT_number 14
_symmetry_cell_setting monoclinic
_symmetry_space_group_name_Hall '-P 2ybc'
_symmetry_space_group_name_H-M 'P 1 21/c 1'
_atom_sites_solution_hydrogens geom
_atom_sites_solution_primary direct
_atom_sites_solution_secondary difmap
_audit_creation_date 2010-11-01T01:18:15-00:00
_audit_creation_method 'WinGX routine CIF_UPDATE'
_cell_angle_alpha 90.00
_cell_angle_beta 119.650(8)
_cell_angle_gamma 90.00
_cell_formula_units_Z 4
_cell_length_a 11.3208(3)
_cell_length_b 8.4178(4)
_cell_length_c 16.3424(9)
_cell_measurement_reflns_used 2800
_cell_measurement_temperature 173(2)
_cell_measurement_theta_max 27.485
_cell_measurement_theta_min 0.998
_cell_volume 1353.45(15)
_computing_cell_refinement 'HKL Scalepack (Otwinowski & Minor 1997)'
_computing_data_collection 'Collect (Bruker AXS BV, 1997-2004)'
_computing_data_reduction 'HKL Denzo and Scalepack (Otwinowski & Minor 1997)'
_computing_structure_refinement 'SHELXL-97 (Sheldrick, 2008)'
_diffrn_ambient_temperature 173(2)
_diffrn_detector_area_resol_mean 9
_diffrn_measured_fraction_theta_full 0.991
_diffrn_measured_fraction_theta_max 0.991
_diffrn_measurement_device '95mm CCD camera on \k-goniostat'
_diffrn_measurement_device_type KappaCCD
_diffrn_measurement_method CCD
_diffrn_orient_matrix_type 'by Bruker AXS Collect from scalepack cell'
_diffrn_orient_matrix_UB_11 0.0795993
_diffrn_orient_matrix_UB_12 -0.0416589
_diffrn_orient_matrix_UB_13 -0.0085084
_diffrn_orient_matrix_UB_21 -0.0399785
_diffrn_orient_matrix_UB_22 -0.0399897
_diffrn_orient_matrix_UB_23 -0.0640076
_diffrn_orient_matrix_UB_31 0.0165416
_diffrn_orient_matrix_UB_32 0.1038163
_diffrn_orient_matrix_UB_33 -0.0280697
_diffrn_radiation_monochromator graphite
_diffrn_radiation_type MoK\a
_diffrn_radiation_wavelength 0.7107
_diffrn_reflns_av_R_equivalents 0.0228
_diffrn_reflns_av_unetI/netI 0.0301
_diffrn_reflns_limit_h_max 14
_diffrn_reflns_limit_h_min -14
_diffrn_reflns_limit_k_max 10
_diffrn_reflns_limit_k_min -9
_diffrn_reflns_limit_l_max 21
_diffrn_reflns_limit_l_min -21
_diffrn_reflns_number 4654
_diffrn_reflns_theta_full 27.46
_diffrn_reflns_theta_max 27.46
_diffrn_reflns_theta_min 2.07
_exptl_absorpt_coefficient_mu 0.197
_exptl_absorpt_correction_T_max 0.9787
_exptl_absorpt_correction_T_min 0.9543
_exptl_absorpt_correction_type multi-scan
_exptl_absorpt_process_details 'HKL Denzo and Scalepack'
_exptl_crystal_colour colorless
_exptl_crystal_density_diffrn 1.361
_exptl_crystal_description block
_exptl_crystal_F_000 576
_exptl_crystal_size_max 0.24
_exptl_crystal_size_mid 0.19
_exptl_crystal_size_min 0.11
_refine_diff_density_max 0.38
_refine_diff_density_min -0.44
_refine_diff_density_rms 0.118
_refine_ls_extinction_method none
_refine_ls_goodness_of_fit_ref 1.217
_refine_ls_hydrogen_treatment constr
_refine_ls_matrix_type full
_refine_ls_number_parameters 193
_refine_ls_number_reflns 3064
_refine_ls_number_restraints 0
_refine_ls_restrained_S_all 1.217
_refine_ls_R_factor_all 0.0592
_refine_ls_R_factor_gt 0.0506
_refine_ls_shift/su_max 0
_refine_ls_shift/su_mean 0
_refine_ls_structure_factor_coef Fsqd
_refine_ls_weighting_details 'calc w=1/[\s^2^(Fo^2^)+(0.0730P)^2^+0.9149P] where P=(Fo^2^+2Fc^2^)/3'
_refine_ls_weighting_scheme calc
_refine_ls_wR_factor_gt 0.1412
_refine_ls_wR_factor_ref 0.1586
_reflns_number_gt 2732
_reflns_number_total 3064
_reflns_threshold_expression >2\s(I)
_cod_data_source_file ic200951x_si_002_2.cif
_cod_data_source_block cmpd1b
_cod_original_cell_volume 1353.49(15)
_cod_original_sg_symbol_H-M 'P 21/c'
_cod_database_code 4325708

loop_
_symmetry_equiv_pos_as_xyz
'x, y, z'
'-x, y+1/2, -z+1/2'
'-x, -y, -z'
'x, -y-1/2, z-1/2'

loop_
_atom_site_label
_atom_site_type_symbol
_atom_site_fract_x
_atom_site_fract_y
_atom_site_fract_z
_atom_site_U_iso_or_equiv
_atom_site_adp_type
_atom_site_occupancy
_atom_site_symmetry_multiplicity
_atom_site_calc_flag
_atom_site_refinement_flags
P1 P 0.28012(5) 0.66507(7) 0.44583(4) 0.02496(19) Uani 1 1 d .
O1 O 0.36213(17) 0.6676(2) 0.39766(11) 0.0356(4) Uani 1 1 d .
C2 C 0.0837(2) 0.4696(3) 0.42252(14) 0.0269(4) Uani 1 1 d .
N1 N 0.0137(2) 0.3422(2) 0.42468(15) 0.0363(5) Uani 1 1 d .
C20 C 0.3595(2) 0.7719(3) 0.55552(14) 0.0256(4) Uani 1 1 d .
C21 C 0.3053(2) 0.7687(3) 0.61604(15) 0.0306(5) Uani 1 1 d .
H21 H 0.2281 0.7087 0.6007 0.042(8) Uiso 1 1 calc R
C11 C 0.0159(2) 0.6179(3) 0.37349(14) 0.0270(4) Uani 1 1 d .
C5 C 0.3009(2) 0.3423(3) 0.51391(16) 0.0317(5) Uani 1 1 d .
H5 H 0.3953 0.3423 0.5436 0.039(8) Uiso 1 1 calc R
C10 C 0.1068(2) 0.7355(3) 0.37919(14) 0.0277(4) Uani 1 1 d .
C1 C 0.2258(2) 0.4746(3) 0.46581(14) 0.0258(4) Uani 1 1 d .
C25 C 0.4733(2) 0.8651(3) 0.57794(17) 0.0323(5) Uani 1 1 d .
H25 H 0.5104 0.8664 0.5383 0.041(8) Uiso 1 1 calc R
C12 C -0.1227(2) 0.6455(3) 0.32454(17) 0.0352(5) Uani 1 1 d .
H12 H -0.1835 0.5667 0.3196 0.063(10) Uiso 1 1 calc R
C22 C 0.3670(3) 0.8553(3) 0.69901(16) 0.0370(5) Uani 1 1 d .
H22 H 0.3333 0.8504 0.7405 0.057(10) Uiso 1 1 calc R
C14 C -0.0798(3) 0.9100(3) 0.28906(17) 0.0397(6) Uani 1 1 d .
H14 H -0.1131 1.0082 0.2609 0.052(9) Uiso 1 1 calc R
C24 C 0.5311(2) 0.9560(3) 0.65947(19) 0.0426(6) Uani 1 1 d .
H24 H 0.6049 1.0214 0.6734 0.059(9) Uiso 1 1 calc R
C15 C 0.0597(3) 0.8821(3) 0.33711(16) 0.0350(5) Uani 1 1 d .
H15 H 0.1201 0.9605 0.3409 0.041(8) Uiso 1 1 calc R
C13 C -0.1690(3) 0.7928(3) 0.28305(17) 0.0410(6) Uani 1 1 d .
H13 H -0.2619 0.8131 0.2506 0.048(8) Uiso 1 1 calc R
C23 C 0.4788(3) 0.9490(3) 0.72005(17) 0.0413(6) Uani 1 1 d .
H23 H 0.5192 1.0079 0.7754 0.050(8) Uiso 1 1 calc R
C4 C 0.2291(3) 0.2095(3) 0.51598(18) 0.0384(5) Uani 1 1 d .
H4 H 0.2752 0.1177 0.547 0.053(9) Uiso 1 1 calc R
C3 C 0.0885(3) 0.2154(3) 0.47140(19) 0.0405(6) Uani 1 1 d .
H3 H 0.0428 0.1254 0.4741 0.043(8) Uiso 1 1 calc R

loop_
_atom_site_aniso_label
_atom_site_aniso_U_11
_atom_site_aniso_U_22
_atom_site_aniso_U_33
_atom_site_aniso_U_23
_atom_site_aniso_U_13
_atom_site_aniso_U_12
P1 0.0232(3) 0.0318(3) 0.0205(3) -0.00160(19) 0.0114(2) -0.0036(2)
O1 0.0340(8) 0.0511(11) 0.0287(8) -0.0035(7) 0.0208(7) -0.0061(7)
C2 0.0245(10) 0.0290(10) 0.0269(10) -0.0049(8) 0.0124(8) -0.0024(8)
N1 0.0321(10) 0.0333(11) 0.0416(11) -0.0021(8) 0.0168(9) -0.0056(8)
C20 0.0247(10) 0.0273(10) 0.0220(9) 0.0016(8) 0.0095(8) -0.0016(8)
C21 0.0359(11) 0.0313(11) 0.0269(10) -0.0012(8) 0.0172(9) -0.0060(9)
C11 0.0249(10) 0.0319(11) 0.0214(9) -0.0040(8) 0.0094(8) -0.0007(8)
C5 0.0303(11) 0.0348(12) 0.0292(11) -0.0038(9) 0.0141(9) 0.0030(9)
C10 0.0275(10) 0.0337(11) 0.0192(9) -0.0013(8) 0.0095(8) -0.0004(8)
C1 0.0262(10) 0.0288(10) 0.0237(9) -0.0036(8) 0.0133(8) -0.0016(8)
C25 0.0239(10) 0.0374(12) 0.0346(12) -0.0033(9) 0.0138(9) -0.0032(9)
C12 0.0256(11) 0.0404(13) 0.0335(12) -0.0029(10) 0.0099(9) -0.0007(9)
C22 0.0493(14) 0.0381(13) 0.0235(10) 0.0011(9) 0.0178(10) 0.0045(10)
C14 0.0455(14) 0.0409(13) 0.0267(11) 0.0077(10) 0.0132(10) 0.0124(11)
C24 0.0249(11) 0.0456(15) 0.0447(14) -0.0097(11) 0.0075(10) -0.0081(10)
C15 0.0434(13) 0.0350(12) 0.0260(11) 0.0043(9) 0.0167(10) -0.0006(10)
C13 0.0312(12) 0.0522(15) 0.0314(12) 0.0009(11) 0.0092(10) 0.0100(11)
C23 0.0409(13) 0.0395(13) 0.0273(11) -0.0079(10) 0.0046(10) 0.0004(10)
C4 0.0463(14) 0.0272(11) 0.0406(13) 0.0029(10) 0.0208(11) 0.0081(10)
C3 0.0476(14) 0.0285(12) 0.0478(14) -0.0010(10) 0.0256(12) -0.0075(10)

loop_
_atom_type_symbol
_atom_type_description
_atom_type_scat_dispersion_real
_atom_type_scat_dispersion_imag
_atom_type_scat_source
C C 0.0033 0.0016 'International Tables Vol C Tables 4.2.6.8 and 6.1.1.4'
H H 0 0 'International Tables Vol C Tables 4.2.6.8 and 6.1.1.4'
N N 0.0061 0.0033 'International Tables Vol C Tables 4.2.6.8 and 6.1.1.4'
O O 0.0106 0.006 'International Tables Vol C Tables 4.2.6.8 and 6.1.1.4'
P P 0.1023 0.0942 'International Tables Vol C Tables 4.2.6.8 and 6.1.1.4'

loop_
_geom_angle_atom_site_label_1
_geom_angle_atom_site_label_2
_geom_angle_atom_site_label_3
_geom_angle
O1 P1 C20 112.70(10)
O1 P1 C1 117.85(10)
C20 P1 C1 108.13(9)
O1 P1 C10 116.90(10)
C20 P1 C10 107.13(10)
C1 P1 C10 92.00(10)
N1 C2 C1 123.7(2)
N1 C2 C11 122.27(19)
C1 C2 C11 114.02(19)
C3 N1 C2 115.8(2)
C25 C20 C21 119.8(2)
C25 C20 P1 119.00(16)
C21 C20 P1 121.15(16)
C22 C21 C20 119.8(2)
C22 C21 H21 120.1
C20 C21 H21 120.1
C12 C11 C10 120.5(2)
C12 C11 C2 126.3(2)
C10 C11 C2 113.26(18)
C1 C5 C4 117.2(2)
C1 C5 H5 121.4
C4 C5 H5 121.4
C15 C10 C11 120.5(2)
C15 C10 P1 128.90(18)
C11 C10 P1 110.58(16)
C5 C1 C2 119.4(2)
C5 C1 P1 130.42(17)
C2 C1 P1 110.14(16)
C24 C25 C20 119.9(2)
C24 C25 H25 120.1
C20 C25 H25 120.1
C11 C12 C13 118.6(2)
C11 C12 H12 120.7
C13 C12 H12 120.7
C23 C22 C21 120.0(2)
C23 C22 H22 120
C21 C22 H22 120
C13 C14 C15 120.3(2)
C13 C14 H14 119.8
C15 C14 H14 119.8
C23 C24 C25 119.9(2)
C23 C24 H24 120.1
C25 C24 H24 120.1
C10 C15 C14 118.8(2)
C10 C15 H15 120.6
C14 C15 H15 120.6
C14 C13 C12 121.3(2)
C14 C13 H13 119.4
C12 C13 H13 119.4
C22 C23 C24 120.6(2)
C22 C23 H23 119.7
C24 C23 H23 119.7
C3 C4 C5 119.4(2)
C3 C4 H4 120.3
C5 C4 H4 120.3
N1 C3 C4 124.4(2)
N1 C3 H3 117.8
C4 C3 H3 117.8

loop_
_geom_bond_atom_site_label_1
_geom_bond_atom_site_label_2
_geom_bond_distance
P1 O1 1.4850(16)
P1 C20 1.799(2)
P1 C1 1.804(2)
P1 C10 1.809(2)
C2 N1 1.344(3)
C2 C1 1.401(3)
C2 C11 1.477(3)
N1 C3 1.341(3)
C20 C25 1.393(3)
C20 C21 1.399(3)
C21 C22 1.386(3)
C21 H21 0.93
C11 C12 1.384(3)
C11 C10 1.397(3)
C5 C1 1.385(3)
C5 C4 1.392(4)
C5 H5 0.93
C10 C15 1.385(3)
C25 C24 1.388(3)
C25 H25 0.93
C12 C13 1.386(4)
C12 H12 0.93
C22 C23 1.382(4)
C22 H22 0.93
C14 C13 1.380(4)
C14 C15 1.392(4)
C14 H14 0.93
C24 C23 1.384(4)
C24 H24 0.93
C15 H15 0.93
C13 H13 0.93
C23 H23 0.93
C4 C3 1.386(4)
C4 H4 0.93
C3 H3 0.93

loop_
_geom_torsion_atom_site_label_1
_geom_torsion_atom_site_label_2
_geom_torsion_atom_site_label_3
_geom_torsion_atom_site_label_4
_geom_torsion
C1 C2 N1 C3 -0.3(3)
C11 C2 N1 C3 179.7(2)
O1 P1 C20 C25 10.0(2)
C1 P1 C20 C25 142.06(18)
C10 P1 C20 C25 -119.93(19)
O1 P1 C20 C21 -173.00(18)
C1 P1 C20 C21 -40.9(2)
C10 P1 C20 C21 57.1(2)
C25 C20 C21 C22 -1.5(3)
P1 C20 C21 C22 -178.49(18)
N1 C2 C11 C12 -0.4(3)
C1 C2 C11 C12 179.5(2)
N1 C2 C11 C10 -179.66(19)
C1 C2 C11 C10 0.3(3)
C12 C11 C10 C15 0.9(3)
C2 C11 C10 C15 -179.79(19)
C12 C11 C10 P1 -179.20(17)
C2 C11 C10 P1 0.1(2)
O1 P1 C10 C15 -57.7(2)
C20 P1 C10 C15 69.9(2)
C1 P1 C10 C15 179.5(2)
O1 P1 C10 C11 122.50(15)
C20 P1 C10 C11 -109.98(16)
C1 P1 C10 C11 -0.31(16)
C4 C5 C1 C2 0.3(3)
C4 C5 C1 P1 -178.87(17)
N1 C2 C1 C5 0.1(3)
C11 C2 C1 C5 -179.86(19)
N1 C2 C1 P1 179.43(17)
C11 C2 C1 P1 -0.5(2)
O1 P1 C1 C5 57.7(2)
C20 P1 C1 C5 -71.5(2)
C10 P1 C1 C5 179.7(2)
O1 P1 C1 C2 -121.56(15)
C20 P1 C1 C2 109.23(15)
C10 P1 C1 C2 0.48(15)
C21 C20 C25 C24 -0.9(4)
P1 C20 C25 C24 176.13(19)
C10 C11 C12 C13 -1.3(3)
C2 C11 C12 C13 179.6(2)
C20 C21 C22 C23 2.4(4)
C20 C25 C24 C23 2.5(4)
C11 C10 C15 C14 0.0(3)
P1 C10 C15 C14 -179.87(18)
C13 C14 C15 C10 -0.5(4)
C15 C14 C13 C12 0.2(4)
C11 C12 C13 C14 0.7(4)
C21 C22 C23 C24 -0.8(4)
C25 C24 C23 C22 -1.7(4)
C1 C5 C4 C3 -0.5(3)
C2 N1 C3 C4 0.1(4)
C5 C4 C3 N1 0.4(4)
